data_2310003
loop_
_publ_author_name
'Mondal, Swastik'
'Prathapa, Siriyara Jagannatha'
'van Smaalen, Sander'

_publ_section_title
;
 Experimental dynamic electron densities of multipole models at different
 temperatures
;
_journal_issue 5
_journal_name_full 'Acta Crystallographica Section A'
_journal_page_first 568
_journal_page_last 581
_journal_paper_doi 10.1107/S0108767312029005
_journal_volume 68
_journal_year 2012
_chemical_formula_analytical 'C3 H7 N O3'
_chemical_formula_moiety 'C3 H7 N O3'
_chemical_formula_sum 'C3 H7 N O3'
_chemical_formula_weight 105.10
_chemical_melting_point 235
_chemical_name_common D,L-Serine
_chemical_name_systematic '(+-) 2-Amino-3-hydroxypropionic acid'
_space_group_IT_number 14
_symmetry_cell_setting monoclinic
_symmetry_space_group_name_Hall '-P 2yab'
_symmetry_space_group_name_H-M 'P 1 21/a 1'
_audit_conform_dict_location ftp://ftp.iucr.org/pub/cif_core.dic
_audit_conform_dict_name cif_core.dic
_audit_conform_dict_version 2.3
_audit_creation_date '06-Feb-02 T11:08:33-00:00'
_audit_creation_method 'XD routine XDCIF'
_cell_angle_alpha 90
_cell_angle_beta 106.87(2)
_cell_angle_gamma 90
_cell_formula_units_Z 4
_cell_length_a 10.7764(10)
_cell_length_b 9.1947(9)
_cell_length_c 4.7788(5)
_cell_volume 453.13(9)
_computing_molecular_graphics 'Volkov et al, (2006)'
_computing_publication_material 'Volkov et al, (2006)'
_computing_structure_refinement 'Volkov et al, (2006)'
_diffrn_ambient_temperature 20
_diffrn_radiation_type 'Mo K\a'
_diffrn_radiation_wavelength 0.71073
_exptl_absorpt_coefficient_mu 0.138
_exptl_crystal_F_000 224.0
_refine_diff_density_max 0.21
_refine_diff_density_min -0.224
_refine_diff_density_rms 0.051
_refine_ls_extinction_method none
_refine_ls_goodness_of_fit_ref 1.172
_refine_ls_matrix_type full
_refine_ls_number_parameters 176
_refine_ls_number_reflns 4288
_refine_ls_number_restraints 0
_refine_ls_R_factor_all 0.025
_refine_ls_R_factor_gt 0.018
_refine_ls_shift/su_max 0
_refine_ls_structure_factor_coef F
_refine_ls_weighting_details
;
        calc w1 = 1/[s^2^(Fo)]
;
_refine_ls_weighting_scheme calc
_refine_ls_wR_factor_ref 0.02
_reflns_number_gt 4288
_reflns_number_total 5136
_reflns_threshold_expression 'F > 4\s F'
_cod_data_source_file kx5007.cif
_cod_data_source_block ser20K
_cod_original_sg_symbol_H-M P21/a
_cod_database_code 2310003

loop_
_symmetry_equiv_pos_as_xyz
+X,+Y,+Z
1/2-X,1/2+Y,-Z
-X,-Y,-Z
1/2+X,1/2-Y,+Z

loop_
_atom_local_axes_atom_label
_atom_local_axes_atom0
_atom_local_axes_ax1
_atom_local_axes_atom1
_atom_local_axes_atom2
_atom_local_axes_ax2
O(1) C(1) X O(1) O(2) Y
O(2) C(1) X O(2) O(1) Y
O(3) C(3) X O(3) H(4) Y
N(1) C(2) Z N(1) H(11) Y
C(1) O(1) X C(1) O(2) Y
C(2) H(2) X C(2) N(1) Y
C(3) O(3) X C(3) C(2) Y
H(2) C(2) Z H(2) N(1) Y
H(11) N(1) Z H(11) C(2) Y
H(12) N(1) Z H(12) C(2) Y
H(13) N(1) Z H(13) C(2) Y
H(31) C(3) Z H(31) O(3) Y
H(32) C(3) Z H(32) O(3) Y
H(4) O(3) Z H(4) C(3) Y

loop_
_atom_rho_multipole_atom_label
_atom_rho_multipole_coeff_Pv
_atom_rho_multipole_coeff_P00
_atom_rho_multipole_coeff_P11
_atom_rho_multipole_coeff_P1-1
_atom_rho_multipole_coeff_P10
_atom_rho_multipole_coeff_P20
_atom_rho_multipole_coeff_P21
_atom_rho_multipole_coeff_P2-1
_atom_rho_multipole_coeff_P22
_atom_rho_multipole_coeff_P2-2
_atom_rho_multipole_coeff_P30
_atom_rho_multipole_coeff_P31
_atom_rho_multipole_coeff_P3-1
_atom_rho_multipole_coeff_P32
_atom_rho_multipole_coeff_P3-2
_atom_rho_multipole_coeff_P33
_atom_rho_multipole_coeff_P3-3
_atom_rho_multipole_coeff_P40
_atom_rho_multipole_coeff_P41
_atom_rho_multipole_coeff_P4-1
_atom_rho_multipole_coeff_P42
_atom_rho_multipole_coeff_P4-2
_atom_rho_multipole_coeff_P43
_atom_rho_multipole_coeff_P4-3
_atom_rho_multipole_coeff_P44
_atom_rho_multipole_coeff_P4-4
_atom_rho_multipole_kappa
_atom_rho_multipole_kappa_prime0
_atom_rho_multipole_kappa_prime1
_atom_rho_multipole_kappa_prime2
_atom_rho_multipole_kappa_prime3
_atom_rho_multipole_kappa_prime4
O(1) 6.38(2) 0 -0.068(8) -0.001(7) 0 -0.103(8) 0 0 -0.027(7) -0.011(7) 0 -0.021(6) -0.001(6) 0 0 0.042(6) -0.004(6) -0.001(9) 0 0 0.003(8) -0.009(8) 0 0 0.001(7) 0.012(7) 0.9995(18) 1.070073 1.070073 1.070073 1.070073 1.070073
O(2) 6.35(2) 0 -0.065(8) 0.002(7) 0 -0.073(8) 0 0 -0.050(7) 0.018(7) 0 -0.003(6) 0.002(6) 0 0 0.039(6) 0.000(6) -0.014(9) 0 0 -0.008(8) 0.011(8) 0 0 0.012(8) 0.025(7) 0.9995(18) 1.070073 1.070073 1.070073 1.070073 1.070073
O(3) 6.42(3) 0 -0.067(8) -0.063(8) 0 0.098(8) 0 0 -0.083(8) -0.020(7) 0 -0.010(7) -0.032(7) 0 0 0.085(7) -0.019(6) 0.044(9) 0 0 -0.030(8) 0.012(8) 0 0 0.025(8) 0.045(8) 0.997(2) 1.009777 1.009777 1.009777 1.009777 1.009777
N(1) 5.15(5) 0 0 0 -0.012(11) -0.028(10) 0 0 0 0 0.245(12) 0 0 0 0 -0.021(10) -0.184(10) 0.009(14) 0 0 0 0 0.007(12) 0.091(13) 0 0 1.016(4) 0.884686 0.884686 0.884686 0.884686 0.884686
C(1) 3.75(4) 0 0.002(11) 0.007(12) 0 -0.287(11) 0 0 0.050(11) -0.052(10) 0 0.021(11) 0.014(12) 0 0 0.336(13) 0.063(12) 0.040(16) 0 0 0.026(16) 0.012(15) 0 0 -0.033(16) 0.002(16) 1.047(6) 0.991714 0.991714 0.991714 0.991714 0.991714
C(2) 3.65(5) 0 0.052(12) -0.092(12) 0 0.061(11) 0 0 0.044(11) 0.012(10) 0 -0.129(12) -0.184(13) 0 0 0.165(11) -0.052(11) 0.002(16) 0 0 -0.019(15) 0.062(16) 0 0 0.073(13) 0.061(14) 1.067(6) 0.987788 0.987788 0.987788 0.987788 0.987788
C(3) 4.04(5) 0 -0.085(10) -0.028(12) 0 0.084(11) 0 0 -0.095(10) 0.037(10) 0 -0.170(12) -0.197(12) 0 0 0.221(11) -0.061(11) 0.043(16) 0 0 -0.054(15) 0.110(15) 0 0 0.078(13) 0.025(14) 1.030(6) 0.993349 0.993349 0.993349 0.993349 0.993349
H(2) 1.01(2) 0 0 0 0.152(13) 0 0 0 0 0 0 0 0 0 0 0 0 0 0 0 0 0 0 0 0 0 1.1 1.18 1.18 1.18 1.18 1.18
H(11) 0.810(13) 0 0 0 0.125(9) 0 0 0 0 0 0 0 0 0 0 0 0 0 0 0 0 0 0 0 0 0 1.1 1.18 1.18 1.18 1.18 1.18
H(12) 0.810(13) 0 0 0 0.125(9) 0 0 0 0 0 0 0 0 0 0 0 0 0 0 0 0 0 0 0 0 0 1.1 1.18 1.18 1.18 1.18 1.18
H(13) 0.810(13) 0 0 0 0.125(9) 0 0 0 0 0 0 0 0 0 0 0 0 0 0 0 0 0 0 0 0 0 1.1 1.18 1.18 1.18 1.18 1.18
H(31) 1.011(16) 0 0 0 0.095(11) 0 0 0 0 0 0 0 0 0 0 0 0 0 0 0 0 0 0 0 0 0 1.1 1.18 1.18 1.18 1.18 1.18
H(32) 1.011(16) 0 0 0 0.095(11) 0 0 0 0 0 0 0 0 0 0 0 0 0 0 0 0 0 0 0 0 0 1.1 1.18 1.18 1.18 1.18 1.18
H(4) 0.793(18) 0 0 0 0.106(15) 0 0 0 0 0 0 0 0 0 0 0 0 0 0 0 0 0 0 0 0 0 1.1 1.18 1.18 1.18 1.18 1.18

loop_
_atom_site_label
_atom_site_type_symbol
_atom_site_fract_x
_atom_site_fract_y
_atom_site_fract_z
_atom_site_U_iso_or_equiv
_atom_site_adp_type
_atom_site_occupancy
_atom_site_symmetry_multiplicity
O(1) O 0.658650(19) 0.40702(2) 0.42745(5) 0.007 Uani 1 4
O(2) O 0.828784(19) 0.51098(2) 0.75172(5) 0.008 Uani 1 4
O(3) O 0.928784(16) 0.17539(2) 0.72153(5) 0.008 Uani 1 4
N(1) N 0.653248(16) 0.173453(19) 0.74381(4) 0.006 Uani 1 4
C(1) C 0.746463(18) 0.41044(2) 0.66617(5) 0.005 Uani 1 4
C(2) C 0.754452(17) 0.28354(2) 0.87882(4) 0.005 Uani 1 4
C(3) C 0.889489(18) 0.21634(2) 0.96980(5) 0.007 Uani 1 4
H(2) H 0.731223 0.326632 1.072184 0.01572(4) Uiso 1 4
H(11) H 0.565118 0.22685 0.687139 0.01525(4) Uiso 1 4
H(12) H 0.650363 0.095267 0.897025 0.01671(4) Uiso 1 4
H(13) H 0.665084 0.12258 0.560525 0.01503(4) Uiso 1 4
H(31) H 0.958534 0.297288 1.090882 0.01485(4) Uiso 1 4
H(32) H 0.893099 0.12416 1.116024 0.01664(4) Uiso 1 4
H(4) H 0.903689 0.075094 0.677282 0.01510(4) Uiso 1 4

loop_
_atom_site_aniso_label
_atom_site_aniso_U_11
_atom_site_aniso_U_22
_atom_site_aniso_U_33
_atom_site_aniso_U_23
_atom_site_aniso_U_13
_atom_site_aniso_U_12
O(1) 0.00857(5) 0.00717(5) 0.00560(7) 0.00105(5) 0.00032(5) -0.00048(5)
O(2) 0.00923(5) 0.00662(5) 0.00685(7) -0.00040(5) 0.00203(5) -0.00221(5)
O(3) 0.00737(5) 0.00787(6) 0.00979(7) -0.00221(5) 0.00434(5) -0.00109(4)
N(1) 0.00610(4) 0.00615(5) 0.00650(6) 0.00059(4) 0.00222(4) -0.00009(4)
C(1) 0.00656(5) 0.00517(5) 0.00487(7) 0.00006(4) 0.00190(4) -0.00024(4)
C(2) 0.00613(5) 0.00575(5) 0.00486(7) 0.00026(4) 0.00205(4) 0.00030(4)
C(3) 0.00595(5) 0.00783(6) 0.00616(8) 0.00033(4) 0.00137(4) 0.00049(4)

loop_
_geom_angle_atom_site_label_1
_geom_angle_atom_site_label_2
_geom_angle_atom_site_label_3
_geom_angle
_geom_angle_site_symmetry_1
_geom_angle_site_symmetry_2
_geom_angle_site_symmetry_3
_geom_angle_publ_flag
C(3) O(3) H(4) 107.64(2) 1_555 1_555 1_555 yes
H(11) N(1) H(12) 107.584(15) 1_555 1_555 1_555 yes
H(11) N(1) H(13) 108.861(16) 1_555 1_555 1_555 yes
H(12) N(1) H(13) 108.807(16) 1_555 1_555 1_555 yes
O(1) C(1) O(2) 125.89(2) 1_555 1_555 1_555 yes
O(1) C(1) C(2) 117.804(19) 1_555 1_555 1_555 yes
O(2) C(1) C(2) 116.29(2) 1_555 1_555 1_555 yes
C(1) C(2) C(3) 111.287(16) 1_555 1_555 1_555 yes
C(1) C(2) H(2) 107.473(16) 1_555 1_555 1_555 yes
C(3) C(2) H(2) 109.755(16) 1_555 1_555 1_555 yes
O(3) C(3) C(2) 111.130(17) 1_555 1_555 1_555 yes
O(3) C(3) H(31) 107.495(17) 1_555 1_555 1_555 yes
O(3) C(3) H(32) 111.382(18) 1_555 1_555 1_555 yes
C(2) C(3) H(31) 108.803(17) 1_555 1_555 1_555 yes
C(2) C(3) H(32) 110.555(16) 1_555 1_555 1_555 yes
H(31) C(3) H(32) 107.318(18) 1_555 1_555 1_555 yes

loop_
_geom_bond_atom_site_label_1
_geom_bond_atom_site_label_2
_geom_bond_distance
_geom_bond_site_symmetry_1
_geom_bond_site_symmetry_2
_geom_bond_publ_flag
O(1) C(1) 1.2535(3) 1_555 1_555 yes
O(2) C(1) 1.2642(3) 1_555 1_555 yes
O(3) C(3) 1.4214(3) 1_555 1_555 yes
O(3) H(4) 0.9670(2) 1_555 1_555 yes
N(1) H(11) 1.03300(16) 1_555 1_555 yes
N(1) H(12) 1.03299(17) 1_555 1_555 yes
N(1) H(13) 1.03300(18) 1_555 1_555 yes
C(1) C(2) 1.5332(3) 1_555 1_555 yes
C(2) C(3) 1.5236(3) 1_555 1_555 yes
C(2) H(2) 1.0990(2) 1_555 1_555 yes
C(3) H(31) 1.0920(2) 1_555 1_555 yes
C(3) H(32) 1.0920(2) 1_555 1_555 yes
